data_7043845
loop_
_publ_author_name
'Sengupta, Arunava'
'Rajput, Amit'
'Barman, Suman K.'
'Mukherjee, Rabi'

_publ_section_title
;
 Low-spin [MII(L)2] and [MIII(L)2]+ (M = Fe and Co) complexes of
 tridentate azo-containing pyridine/pyrazine amide ligands: structures,
 properties and redox potential correlations
;
_journal_name_full 'Dalton Trans.'
_journal_paper_doi 10.1039/C7DT01577A
_journal_year 2017
_chemical_formula_moiety 'C36 H26 Co N8 O2'
_chemical_formula_sum 'C36 H26 Co N8 O2'
_chemical_formula_weight 661.58
_space_group_crystal_system monoclinic
_space_group_IT_number 14
_space_group_name_Hall '-P 2yn'
_space_group_name_H-M_alt 'P 1 21/n 1'
_symmetry_space_group_name_Hall '-P 2yn'
_symmetry_space_group_name_H-M 'P 1 21/n 1'
_atom_sites_solution_hydrogens geom
_atom_sites_solution_primary dual
_audit_creation_date 2017-07-04
_audit_creation_method
;
Olex2 1.2-alpha
(compiled 2017.05.22 svn.r3414 for OlexSys, GUI svn.r5347)
;
_audit_update_record
;
2017-07-09 deposited with the CCDC.
2017-07-26 downloaded from the CCDC.
;
_cell_angle_alpha 90
_cell_angle_beta 92.100(2)
_cell_angle_gamma 90
_cell_formula_units_Z 4
_cell_length_a 12.9608(16)
_cell_length_b 11.8152(14)
_cell_length_c 19.486(2)
_cell_measurement_reflns_used 1855
_cell_measurement_temperature 100(2)
_cell_measurement_theta_max 22.73
_cell_measurement_theta_min 2.33
_cell_volume 2982.0(6)
_computing_cell_refinement 'SAINT v6.45A (Bruker, 2003)'
_computing_data_collection 'Bruker SMART'
_computing_data_reduction 'SAINT v6.45A (Bruker, 2003)'
_computing_molecular_graphics 'Olex2 (Dolomanov et al., 2009)'
_computing_publication_material 'Olex2 (Dolomanov et al., 2009)'
_computing_structure_refinement 'ShelXL (Sheldrick, 2015)'
_computing_structure_solution 'ShelXT (Sheldrick, 2015)'
_diffrn_ambient_temperature 100(2)
_diffrn_measured_fraction_theta_full 0.995
_diffrn_measured_fraction_theta_max 0.995
_diffrn_measurement_device_type 'CCD area detector'
_diffrn_measurement_method 'phi and omega scans'
_diffrn_radiation_monochromator graphite
_diffrn_radiation_type MoK\a
_diffrn_radiation_wavelength 0.71073
_diffrn_reflns_av_R_equivalents 0.0682
_diffrn_reflns_av_unetI/netI 0.0839
_diffrn_reflns_Laue_measured_fraction_full 0.995
_diffrn_reflns_Laue_measured_fraction_max 0.995
_diffrn_reflns_limit_h_max 13
_diffrn_reflns_limit_h_min -15
_diffrn_reflns_limit_k_max 12
_diffrn_reflns_limit_k_min -14
_diffrn_reflns_limit_l_max 23
_diffrn_reflns_limit_l_min -17
_diffrn_reflns_number 14950
_diffrn_reflns_point_group_measured_fraction_full 0.995
_diffrn_reflns_point_group_measured_fraction_max 0.995
_diffrn_reflns_theta_full 25.027
_diffrn_reflns_theta_max 25.027
_diffrn_reflns_theta_min 1.856
_diffrn_source 'fine-focus sealed tube'
_exptl_absorpt_coefficient_mu 0.625
_exptl_absorpt_correction_T_max 0.687
_exptl_absorpt_correction_T_min 0.295618
_exptl_absorpt_correction_type empirical
_exptl_absorpt_process_details
;
SADABS v.2.10 (Bruker,2003) was used for absorption correction.
R(int) was 0.0678 before and 0.0430 after correction.
The Ratio of minimum to maximum transmission is 0.2956.
The \l/2 correction factor is 0.0015.
;
_exptl_crystal_colour brown
_exptl_crystal_density_diffrn 1.474
_exptl_crystal_description block
_exptl_crystal_F_000 1364
_exptl_crystal_size_max 0.600
_exptl_crystal_size_mid 0.250
_exptl_crystal_size_min 0.150
_refine_diff_density_max 1.360
_refine_diff_density_min -0.626
_refine_diff_density_rms 0.107
_refine_ls_extinction_method none
_refine_ls_goodness_of_fit_ref 1.033
_refine_ls_hydrogen_treatment constr
_refine_ls_matrix_type full
_refine_ls_number_parameters 370
_refine_ls_number_reflns 5238
_refine_ls_number_restraints 0
_refine_ls_restrained_S_all 1.033
_refine_ls_R_factor_all 0.0985
_refine_ls_R_factor_gt 0.0620
_refine_ls_shift/su_max 0.000
_refine_ls_shift/su_mean 0.000
_refine_ls_structure_factor_coef Fsqd
_refine_ls_weighting_details 'w=1/[\s^2^(Fo^2^)+(0.0915P)^2^] where P=(Fo^2^+2Fc^2^)/3'
_refine_ls_weighting_scheme calc
_refine_ls_wR_factor_gt 0.1500
_refine_ls_wR_factor_ref 0.1722
_reflns_Friedel_coverage 0.000
_reflns_number_gt 3548
_reflns_number_total 5238
_reflns_threshold_expression 'I > 2\s(I)'
_cod_data_source_file c7dt01577a2.cif
_cod_data_source_block 4junam_a_complex_3
_cod_database_code 7043845
_shelx_shelxl_version_number 2016/6
_shelx_space_group_comment
;
The symmetry employed for this shelxl refinement is uniquely defined
by the following loop, which should always be used as a source of
symmetry information in preference to the above space-group names.
They are only intended as comments.
;
_shelx_estimated_absorpt_t_max 0.911
_shelx_estimated_absorpt_t_min 0.829
_olex2_refinement_description
;
1. Fixed Uiso
 At 1.2 times of:
  All C(H) groups
2. Uiso/Uaniso restraints and constraints
Uanis(C1) = Uanis(C2) = Uanis(C3) = Uanis(C4) = Uanis(C5) = Uanis(C19) =
Uanis(C20) = Uanis(C21) = Uanis(C22) = Uanis(C23)
3.a Aromatic/amide H refined with riding coordinates:
 C3(H3), C21(H21), C8(H8), C19(H19), C4(H4), C11(H11), C16(H16), C17(H17),
 C32(H32), C18(H18), C33(H33), C36(H36), C1(H1), C20(H20), C9(H9), C34(H34),
 C10(H10), C29(H29), C15(H15), C26(H26), C14(H14), C35(H35), C2(H2), C27(H27),
 C22(H22), C28(H28)
;
_olex2_submission_special_instructions 'No special instructions were received'

loop_
_space_group_symop_operation_xyz
'x, y, z'
'-x+1/2, y+1/2, -z+1/2'
'-x, -y, -z'
'x-1/2, -y-1/2, z-1/2'

loop_
_atom_site_label
_atom_site_type_symbol
_atom_site_fract_x
_atom_site_fract_y
_atom_site_fract_z
_atom_site_U_iso_or_equiv
_atom_site_adp_type
_atom_site_occupancy
_atom_site_site_symmetry_order
_atom_site_calc_flag
_atom_site_refinement_flags_posn
Co1 Co 0.78738(4) 0.23173(5) 0.43730(3) 0.0181(2) Uani 1 1 d .
O1 O 0.5690(3) 0.2350(3) 0.28269(16) 0.0341(8) Uani 1 1 d .
O2 O 1.0634(2) 0.1701(3) 0.53439(17) 0.0459(10) Uani 1 1 d .
N2 N 0.6987(3) 0.2876(3) 0.36203(18) 0.0261(9) Uani 1 1 d .
N1 N 0.7247(3) 0.0712(3) 0.39895(19) 0.0303(9) Uani 1 1 d .
N5 N 0.9242(3) 0.2646(3) 0.38582(19) 0.0301(9) Uani 1 1 d .
N6 N 0.8858(3) 0.1794(3) 0.50783(19) 0.0275(9) Uani 1 1 d .
N7 N 0.6796(3) 0.1835(3) 0.52252(18) 0.0283(9) Uani 1 1 d .
N3 N 0.7781(3) 0.4301(3) 0.45766(19) 0.0299(9) Uani 1 1 d .
N8 N 0.5858(3) 0.1529(3) 0.52280(18) 0.0302(9) Uani 1 1 d .
N4 N 0.8361(3) 0.4898(3) 0.4968(2) 0.0323(10) Uani 1 1 d .
C3 C 0.5929(4) -0.0967(4) 0.3479(2) 0.0307(4) Uani 1 1 d .
H3 H 0.549143 -0.153222 0.330657 0.037 Uiso 1 1 calc R
C21 C 1.1230(4) 0.2844(4) 0.3393(2) 0.0307(4) Uani 1 1 d .
H21 H 1.189608 0.290519 0.323568 0.037 Uiso 1 1 calc R
C7 C 0.7024(3) 0.4022(4) 0.3452(2) 0.0258(11) Uani 1 1 d .
C31 C 0.5185(3) 0.2135(4) 0.4760(2) 0.0274(11) Uani 1 1 d .
C25 C 0.8495(4) 0.1348(4) 0.5692(2) 0.0278(11) Uani 1 1 d .
C12 C 0.7514(3) 0.4772(4) 0.3919(2) 0.0272(11) Uani 1 1 d .
C5 C 0.6481(4) 0.0944(4) 0.3523(2) 0.0307(4) Uani 1 1 d .
C8 C 0.6664(4) 0.4480(4) 0.2816(2) 0.0300(11) Uani 1 1 d .
H8 H 0.632575 0.401679 0.249425 0.036 Uiso 1 1 calc R
C23 C 1.0066(4) 0.2380(4) 0.4266(2) 0.0307(4) Uani 1 1 d .
C30 C 0.7424(4) 0.1327(4) 0.5765(2) 0.0271(11) Uani 1 1 d .
C19 C 0.9423(4) 0.3008(4) 0.3221(2) 0.0307(4) Uani 1 1 d .
H19 H 0.887081 0.321010 0.292810 0.037 Uiso 1 1 calc R
C4 C 0.5832(4) 0.0086(4) 0.3275(2) 0.0307(4) Uani 1 1 d .
H4 H 0.531110 0.026675 0.295334 0.037 Uiso 1 1 calc R
C13 C 0.8486(4) 0.4432(4) 0.5647(2) 0.0298(11) Uani 1 1 d .
C11 C 0.7664(4) 0.5901(4) 0.3764(2) 0.0343(12) Uani 1 1 d .
H11 H 0.799448 0.637356 0.408448 0.041 Uiso 1 1 calc R
C6 C 0.6340(3) 0.2144(4) 0.3293(2) 0.0278(11) Uani 1 1 d .
C16 C 0.8774(4) 0.3567(4) 0.6956(2) 0.0337(12) Uani 1 1 d .
H16 H 0.887480 0.327084 0.739528 0.040 Uiso 1 1 calc R
C17 C 0.7786(4) 0.3672(4) 0.6668(2) 0.0344(12) Uani 1 1 d .
H17 H 0.722057 0.345291 0.691706 0.041 Uiso 1 1 calc R
C32 C 0.4373(4) 0.1510(4) 0.4456(2) 0.0341(12) Uani 1 1 d .
H32 H 0.429277 0.074733 0.455852 0.041 Uiso 1 1 calc R
C18 C 0.7638(4) 0.4101(4) 0.6014(2) 0.0312(12) Uani 1 1 d .
H18 H 0.697427 0.416840 0.581988 0.037 Uiso 1 1 calc R
C33 C 0.3688(4) 0.2049(4) 0.3997(2) 0.0345(12) Uani 1 1 d .
H33 H 0.316267 0.163562 0.377656 0.041 Uiso 1 1 calc R
C36 C 0.5280(4) 0.3277(4) 0.4631(2) 0.0321(12) Uani 1 1 d .
H36 H 0.581350 0.369058 0.484145 0.039 Uiso 1 1 calc R
C24 C 0.9865(4) 0.1919(4) 0.4964(2) 0.0333(12) Uani 1 1 d .
C1 C 0.7351(4) -0.0358(4) 0.4195(2) 0.0307(4) Uani 1 1 d .
H1 H 0.787782 -0.054876 0.451120 0.037 Uiso 1 1 calc R
C20 C 1.0415(3) 0.3086(4) 0.2994(2) 0.0307(4) Uani 1 1 d .
H20 H 1.051360 0.331618 0.254478 0.037 Uiso 1 1 calc R
C9 C 0.6812(4) 0.5607(4) 0.2670(2) 0.0322(12) Uani 1 1 d .
H9 H 0.656520 0.589574 0.225150 0.039 Uiso 1 1 calc R
C34 C 0.3782(4) 0.3188(4) 0.3867(2) 0.0351(12) Uani 1 1 d .
H34 H 0.331431 0.354779 0.356583 0.042 Uiso 1 1 calc R
C10 C 0.7326(4) 0.6329(4) 0.3139(2) 0.0331(12) Uani 1 1 d .
H10 H 0.743756 0.708461 0.303014 0.040 Uiso 1 1 calc R
C29 C 0.6990(4) 0.0926(4) 0.6363(2) 0.0338(12) Uani 1 1 d .
H29 H 0.627699 0.092806 0.640164 0.041 Uiso 1 1 calc R
C15 C 0.9612(4) 0.3907(4) 0.6586(2) 0.0344(12) Uani 1 1 d .
H15 H 1.027749 0.382880 0.677424 0.041 Uiso 1 1 calc R
C26 C 0.9111(4) 0.0902(4) 0.6234(2) 0.0362(12) Uani 1 1 d .
H26 H 0.982382 0.087116 0.619584 0.043 Uiso 1 1 calc R
C14 C 0.9459(4) 0.4363(4) 0.5933(2) 0.0333(12) Uani 1 1 d .
H14 H 1.001920 0.462058 0.569268 0.040 Uiso 1 1 calc R
C35 C 0.4579(4) 0.3799(4) 0.4188(2) 0.0354(12) Uani 1 1 d .
H35 H 0.463880 0.456984 0.410263 0.042 Uiso 1 1 calc R
C2 C 0.6682(3) -0.1194(4) 0.3944(2) 0.0307(4) Uani 1 1 d .
H2 H 0.676133 -0.193080 0.410470 0.037 Uiso 1 1 calc R
C27 C 0.8676(4) 0.0512(4) 0.6818(3) 0.0441(14) Uani 1 1 d .
H27 H 0.910054 0.022923 0.717328 0.053 Uiso 1 1 calc R
C22 C 1.1059(4) 0.2508(4) 0.4029(2) 0.0307(4) Uani 1 1 d .
H22 H 1.162014 0.235504 0.432597 0.037 Uiso 1 1 calc R
C28 C 0.7614(4) 0.0530(4) 0.6894(2) 0.0390(13) Uani 1 1 d .
H28 H 0.733021 0.027717 0.729747 0.047 Uiso 1 1 calc R

loop_
_atom_site_aniso_label
_atom_site_aniso_U_11
_atom_site_aniso_U_22
_atom_site_aniso_U_33
_atom_site_aniso_U_23
_atom_site_aniso_U_13
_atom_site_aniso_U_12
Co1 0.0149(3) 0.0273(4) 0.0115(3) 0.0016(2) -0.0063(2) 0.0014(2)
O1 0.0326(19) 0.042(2) 0.0268(18) -0.0001(15) -0.0146(15) 0.0014(15)
O2 0.027(2) 0.078(3) 0.032(2) 0.0108(19) -0.0116(16) 0.0104(18)
N2 0.025(2) 0.032(2) 0.021(2) -0.0006(17) -0.0040(16) 0.0019(17)
N1 0.026(2) 0.039(2) 0.026(2) 0.0003(18) -0.0017(17) 0.0041(18)
N5 0.026(2) 0.042(2) 0.023(2) -0.0011(18) -0.0040(16) 0.0036(18)
N6 0.026(2) 0.034(2) 0.023(2) 0.0010(18) -0.0021(16) 0.0061(18)
N7 0.024(2) 0.037(2) 0.024(2) -0.0039(18) -0.0070(16) 0.0003(18)
N3 0.027(2) 0.036(2) 0.026(2) -0.0009(18) -0.0088(17) 0.0027(18)
N8 0.027(2) 0.041(2) 0.022(2) -0.0033(18) -0.0004(17) -0.0013(19)
N4 0.032(2) 0.036(2) 0.028(2) 0.0012(18) -0.0123(18) -0.0033(18)
C3 0.0284(8) 0.0400(9) 0.0235(8) 0.0001(7) -0.0033(6) 0.0011(7)
C21 0.0284(8) 0.0400(9) 0.0235(8) 0.0001(7) -0.0033(6) 0.0011(7)
C7 0.018(2) 0.038(3) 0.021(2) -0.001(2) -0.0043(18) 0.003(2)
C31 0.020(2) 0.041(3) 0.021(2) -0.001(2) -0.0037(19) -0.002(2)
C25 0.029(3) 0.031(3) 0.023(3) 0.002(2) -0.002(2) 0.001(2)
C12 0.023(2) 0.036(3) 0.022(2) 0.004(2) -0.0049(19) 0.004(2)
C5 0.0284(8) 0.0400(9) 0.0235(8) 0.0001(7) -0.0033(6) 0.0011(7)
C8 0.033(3) 0.038(3) 0.018(2) -0.003(2) -0.008(2) 0.004(2)
C23 0.0284(8) 0.0400(9) 0.0235(8) 0.0001(7) -0.0033(6) 0.0011(7)
C30 0.032(3) 0.028(3) 0.021(2) -0.003(2) -0.006(2) -0.002(2)
C19 0.0284(8) 0.0400(9) 0.0235(8) 0.0001(7) -0.0033(6) 0.0011(7)
C4 0.0284(8) 0.0400(9) 0.0235(8) 0.0001(7) -0.0033(6) 0.0011(7)
C13 0.032(3) 0.032(3) 0.024(3) -0.003(2) -0.009(2) 0.000(2)
C11 0.039(3) 0.035(3) 0.029(3) -0.005(2) -0.007(2) 0.004(2)
C6 0.022(2) 0.042(3) 0.019(2) -0.007(2) -0.0077(19) 0.006(2)
C16 0.037(3) 0.044(3) 0.020(3) -0.001(2) -0.008(2) 0.000(2)
C17 0.030(3) 0.043(3) 0.030(3) -0.005(2) -0.004(2) -0.003(2)
C32 0.026(3) 0.047(3) 0.029(3) -0.003(2) -0.003(2) -0.003(2)
C18 0.030(3) 0.038(3) 0.025(3) -0.004(2) -0.009(2) -0.001(2)
C33 0.021(3) 0.053(4) 0.030(3) -0.007(2) -0.003(2) -0.002(2)
C36 0.022(3) 0.041(3) 0.033(3) -0.007(2) -0.005(2) -0.004(2)
C24 0.032(3) 0.046(3) 0.022(3) 0.001(2) -0.007(2) 0.007(2)
C1 0.0284(8) 0.0400(9) 0.0235(8) 0.0001(7) -0.0033(6) 0.0011(7)
C20 0.0284(8) 0.0400(9) 0.0235(8) 0.0001(7) -0.0033(6) 0.0011(7)
C9 0.033(3) 0.040(3) 0.023(3) 0.004(2) -0.007(2) 0.008(2)
C34 0.028(3) 0.045(3) 0.032(3) -0.001(2) -0.006(2) 0.004(2)
C10 0.036(3) 0.037(3) 0.026(3) 0.006(2) 0.000(2) 0.006(2)
C29 0.037(3) 0.037(3) 0.027(3) 0.001(2) -0.005(2) -0.009(2)
C15 0.033(3) 0.043(3) 0.027(3) -0.001(2) -0.012(2) 0.002(2)
C26 0.031(3) 0.046(3) 0.031(3) 0.006(2) -0.010(2) 0.001(2)
C14 0.031(3) 0.039(3) 0.029(3) 0.003(2) -0.006(2) -0.006(2)
C35 0.025(3) 0.042(3) 0.039(3) -0.001(2) -0.004(2) 0.007(2)
C2 0.0284(8) 0.0400(9) 0.0235(8) 0.0001(7) -0.0033(6) 0.0011(7)
C27 0.040(3) 0.060(4) 0.031(3) 0.014(3) -0.012(2) 0.000(3)
C22 0.0284(8) 0.0400(9) 0.0235(8) 0.0001(7) -0.0033(6) 0.0011(7)
C28 0.042(3) 0.049(3) 0.026(3) 0.003(2) 0.000(2) -0.009(3)

loop_
_atom_type_symbol
_atom_type_description
_atom_type_scat_dispersion_real
_atom_type_scat_dispersion_imag
_atom_type_scat_source
C C 0.0033 0.0016 'International Tables Vol C Tables 4.2.6.8 and 6.1.1.4'
H H 0.0000 0.0000 'International Tables Vol C Tables 4.2.6.8 and 6.1.1.4'
Co Co 0.3494 0.9721 'International Tables Vol C Tables 4.2.6.8 and 6.1.1.4'
N N 0.0061 0.0033 'International Tables Vol C Tables 4.2.6.8 and 6.1.1.4'
O O 0.0106 0.0060 'International Tables Vol C Tables 4.2.6.8 and 6.1.1.4'

loop_
_geom_angle_atom_site_label_1
_geom_angle_atom_site_label_2
_geom_angle_atom_site_label_3
_geom_angle
N2 Co1 N1 80.49(14)
N2 Co1 N5 93.61(15)
N2 Co1 N7 105.85(14)
N2 Co1 N3 76.09(14)
N1 Co1 N7 78.59(14)
N1 Co1 N3 153.06(13)
N5 Co1 N1 107.82(14)
N5 Co1 N7 160.37(14)
N5 Co1 N3 86.93(14)
N6 Co1 N2 175.15(16)
N6 Co1 N1 101.06(15)
N6 Co1 N5 81.54(15)
N6 Co1 N7 78.99(14)
N6 Co1 N3 103.39(14)
N7 Co1 N3 95.09(14)
C7 N2 Co1 118.8(3)
C6 N2 Co1 118.6(3)
C6 N2 C7 122.5(4)
C5 N1 Co1 108.0(3)
C1 N1 Co1 133.6(3)
C1 N1 C5 117.4(4)
C23 N5 Co1 109.9(3)
C19 N5 Co1 132.7(3)
C19 N5 C23 117.3(4)
C25 N6 Co1 119.4(3)
C24 N6 Co1 117.8(3)
C24 N6 C25 122.8(4)
N8 N7 Co1 133.4(3)
N8 N7 C30 113.3(4)
C30 N7 Co1 107.0(3)
N4 N3 Co1 128.1(3)
N4 N3 C12 116.3(4)
C12 N3 Co1 104.2(3)
N7 N8 C31 114.6(4)
N3 N4 C13 112.7(4)
C4 C3 H3 121.5
C4 C3 C2 117.0(5)
C2 C3 H3 121.5
C20 C21 H21 121.4
C20 C21 C22 117.3(5)
C22 C21 H21 121.4
N2 C7 C12 118.6(4)
N2 C7 C8 124.4(4)
C12 C7 C8 116.9(4)
C32 C31 N8 116.0(4)
C36 C31 N8 123.3(4)
C36 C31 C32 120.6(4)
C30 C25 N6 117.2(4)
C30 C25 C26 117.1(4)
C26 C25 N6 125.7(4)
C7 C12 N3 115.1(4)
C11 C12 N3 122.7(4)
C11 C12 C7 122.1(4)
N1 C5 C4 120.4(4)
N1 C5 C6 118.2(4)
C4 C5 C6 121.4(4)
C7 C8 H8 119.8
C9 C8 C7 120.5(4)
C9 C8 H8 119.8
N5 C23 C24 117.5(4)
N5 C23 C22 120.3(4)
C22 C23 C24 122.3(4)
C25 C30 N7 117.0(4)
C29 C30 N7 121.2(4)
C29 C30 C25 121.5(4)
N5 C19 H19 119.5
N5 C19 C20 121.0(4)
C20 C19 H19 119.5
C3 C4 C5 122.5(4)
C3 C4 H4 118.8
C5 C4 H4 118.8
C18 C13 N4 121.1(4)
C14 C13 N4 118.1(4)
C14 C13 C18 120.7(4)
C12 C11 H11 119.8
C10 C11 C12 120.3(4)
C10 C11 H11 119.8
O1 C6 N2 127.9(4)
O1 C6 C5 118.5(4)
N2 C6 C5 113.5(4)
C17 C16 H16 120.2
C15 C16 H16 120.2
C15 C16 C17 119.6(4)
C16 C17 H17 119.9
C18 C17 C16 120.2(5)
C18 C17 H17 119.9
C31 C32 H32 120.5
C33 C32 C31 118.9(5)
C33 C32 H32 120.5
C13 C18 H18 120.2
C17 C18 C13 119.6(4)
C17 C18 H18 120.2
C32 C33 H33 119.7
C34 C33 C32 120.5(4)
C34 C33 H33 119.7
C31 C36 H36 120.3
C35 C36 C31 119.4(4)
C35 C36 H36 120.3
O2 C24 N6 129.8(5)
O2 C24 C23 117.0(5)
N6 C24 C23 113.2(4)
N1 C1 H1 119.6
N1 C1 C2 120.8(4)
C2 C1 H1 119.6
C21 C20 C19 122.1(5)
C21 C20 H20 118.9
C19 C20 H20 118.9
C8 C9 H9 119.3
C8 C9 C10 121.4(4)
C10 C9 H9 119.3
C33 C34 H34 120.2
C33 C34 C35 119.6(4)
C35 C34 H34 120.2
C11 C10 C9 118.8(5)
C11 C10 H10 120.6
C9 C10 H10 120.6
C30 C29 H29 120.0
C28 C29 C30 120.1(5)
C28 C29 H29 120.0
C16 C15 H15 120.0
C16 C15 C14 120.1(4)
C14 C15 H15 120.0
C25 C26 H26 119.6
C27 C26 C25 120.8(5)
C27 C26 H26 119.6
C13 C14 C15 119.8(5)
C13 C14 H14 120.1
C15 C14 H14 120.1
C36 C35 C34 120.9(5)
C36 C35 H35 119.6
C34 C35 H35 119.6
C3 C2 C1 121.9(5)
C3 C2 H2 119.1
C1 C2 H2 119.1
C26 C27 H27 119.3
C26 C27 C28 121.5(5)
C28 C27 H27 119.3
C21 C22 C23 122.0(4)
C21 C22 H22 119.0
C23 C22 H22 119.0
C29 C28 C27 119.0(5)
C29 C28 H28 120.5
C27 C28 H28 120.5

loop_
_geom_bond_atom_site_label_1
_geom_bond_atom_site_label_2
_geom_bond_distance
Co1 N2 1.945(4)
Co1 N1 2.185(4)
Co1 N5 2.105(4)
Co1 N6 1.942(4)
Co1 N7 2.281(4)
Co1 N3 2.380(4)
O1 C6 1.241(5)
O2 C24 1.246(5)
N2 C7 1.394(6)
N2 C6 1.349(6)
N1 C5 1.350(5)
N1 C1 1.331(6)
N5 C23 1.344(6)
N5 C19 1.343(6)
N6 C25 1.404(6)
N6 C24 1.340(6)
N7 N8 1.269(5)
N7 C30 1.438(5)
N3 N4 1.266(5)
N3 C12 1.428(5)
N8 C31 1.430(5)
N4 C13 1.437(6)
C3 H3 0.9300
C3 C4 1.311(6)
C3 C2 1.334(6)
C21 H21 0.9300
C21 C20 1.320(6)
C21 C22 1.327(6)
C7 C12 1.404(6)
C7 C8 1.416(6)
C31 C32 1.399(6)
C31 C36 1.379(6)
C25 C30 1.401(6)
C25 C26 1.402(6)
C12 C11 1.384(6)
C5 C4 1.392(6)
C5 C6 1.496(7)
C8 H8 0.9300
C8 C9 1.376(6)
C23 C24 1.497(7)
C23 C22 1.391(7)
C30 C29 1.395(6)
C19 H19 0.9300
C19 C20 1.378(6)
C4 H4 0.9300
C13 C18 1.390(7)
C13 C14 1.363(6)
C11 H11 0.9300
C11 C10 1.375(6)
C16 H16 0.9300
C16 C17 1.385(6)
C16 C15 1.384(7)
C17 H17 0.9300
C17 C18 1.378(6)
C32 H32 0.9300
C32 C33 1.391(6)
C18 H18 0.9300
C33 H33 0.9300
C33 C34 1.376(7)
C36 H36 0.9300
C36 C35 1.376(6)
C1 H1 0.9300
C1 C2 1.392(6)
C20 H20 0.9300
C9 H9 0.9300
C9 C10 1.401(6)
C34 H34 0.9300
C34 C35 1.390(6)
C10 H10 0.9300
C29 H29 0.9300
C29 C28 1.371(6)
C15 H15 0.9300
C15 C14 1.388(6)
C26 H26 0.9300
C26 C27 1.369(7)
C14 H14 0.9300
C35 H35 0.9300
C2 H2 0.9300
C27 H27 0.9300
C27 C28 1.390(7)
C22 H22 0.9300
C28 H28 0.9300
